data_1557402
loop_
_publ_author_name
'Yuan, K.'
'Kahan, R. J.'
'Si, C.'
'Williams, A.'
'Kirschner, S.'
'Uzelac, M.'
'Zysman-Colman, E.'
'Ingleson, M. J.'

_publ_section_title
;
 The synthesis of brominated-boron-doped PAHs by alkyne 1,1-bromoboration:
 mechanistic and functionalisation studies
;
_journal_issue 12
_journal_name_full 'Chemical Science'
_journal_page_first 3258
_journal_page_last 3267
_journal_paper_doi 10.1039/C9SC05404A
_journal_volume 11
_journal_year 2020
_chemical_formula_moiety 'C44 H42 B2 Br2 O2'
_chemical_formula_sum 'C44 H42 B2 Br2 O2'
_chemical_formula_weight 784.21
_space_group_crystal_system orthorhombic
_space_group_IT_number 56
_space_group_name_Hall '-P 2ab 2ac'
_space_group_name_H-M_alt 'P c c n'
_atom_sites_solution_hydrogens geom
_atom_sites_solution_primary dual
_audit_creation_date 2019-10-25
_audit_creation_method
;
Olex2 1.2
(compiled 2018.05.29 svn.r3508 for OlexSys, GUI svn.r5506)
;
_audit_update_record
;
2019-10-25 deposited with the CCDC.	2020-02-26 downloaded from the CCDC.
;
_cell_angle_alpha 90
_cell_angle_beta 90
_cell_angle_gamma 90
_cell_formula_units_Z 8
_cell_length_a 42.071(3)
_cell_length_b 29.3977(10)
_cell_length_c 6.6541(2)
_cell_measurement_reflns_used 6228
_cell_measurement_temperature 120.01(10)
_cell_measurement_theta_max 67.2960
_cell_measurement_theta_min 4.6040
_cell_volume 8229.7(7)
_computing_cell_refinement 'CrysAlisPro 1.171.40.54a (Rigaku OD, 2019)'
_computing_data_collection 'CrysAlisPro 1.171.40.54a (Rigaku OD, 2019)'
_computing_data_reduction 'CrysAlisPro 1.171.40.54a (Rigaku OD, 2019)'
_computing_molecular_graphics 'Olex2 (Dolomanov et al., 2009)'
_computing_publication_material 'Olex2 (Dolomanov et al., 2009)'
_computing_structure_refinement 'ShelXL (Sheldrick, 2015)'
_computing_structure_solution 'ShelXT (Sheldrick, 2015)'
_diffrn_ambient_environment N~2~
_diffrn_ambient_temperature 120.01(10)
_diffrn_detector 'CCD plate'
_diffrn_detector_area_resol_mean 5.1574
_diffrn_detector_type Atlas
_diffrn_measured_fraction_theta_full 0.999
_diffrn_measured_fraction_theta_max 0.999
_diffrn_measurement_details
;
List of Runs (angles in degrees, time in seconds):

  # Type    Start    End  Width  t~exp~   \w     \q     \k     \f   Frames
#--------------------------------------------------------------------------
  1  \w   -112.00 -15.00   1.00   15.00    --  -41.67 -57.00-166.00   97
  2  \w    -68.00  28.00   1.00   15.00    --  -41.67  57.00 -24.00   96
  3  \w    -28.00  68.00   1.00   15.00    --   41.67 -57.00-166.00   96
  4  \w     15.00 112.00   1.00   15.00    --   41.67  57.00 -24.00   97
  5  \w     82.00 178.00   1.00   25.00    --  108.85  57.00 -24.00   96
  6  \w     39.00 135.00   1.00   25.00    --  108.85 -57.00-166.00   96
  7  \w     61.00 128.00   1.00   15.00    --   41.67 178.00 -90.00   67
  8  \w     61.00 128.00   1.00   15.00    --   41.67 178.00  30.00   67
  9  \w     61.00 128.00   1.00   15.00    --   41.67 178.00-180.00   67
 10  \w     85.00 178.00   1.00   25.00    --  108.85  30.00 -60.00   93
 11  \w     35.00 140.00   1.00   25.00    --  108.85 -77.00  90.00  105
 12  \w     85.00 178.00   1.00   25.00    --  108.85  45.00-120.00   93
 13  \w     37.00 113.00   1.00   25.00    --  108.85-125.00-150.00   76
 14  \w     37.00 113.00   1.00   25.00    --  108.85-125.00  90.00   76
 15  \w   -112.00 -15.00   1.00   15.00    --  -41.67 -57.00  90.00   97
;
_diffrn_measurement_device 'four-circle diffractometer'
_diffrn_measurement_device_type 'SuperNova, Dual, Cu at home/near, Atlas'
_diffrn_measurement_method '\w scans'
_diffrn_orient_matrix_type 'CrysAlisPro convention (1999,Acta A55,543-557)'
_diffrn_orient_matrix_UB_11 -0.0805889000
_diffrn_orient_matrix_UB_12 -0.0342232000
_diffrn_orient_matrix_UB_13 -0.0034994000
_diffrn_orient_matrix_UB_21 -0.1544264000
_diffrn_orient_matrix_UB_22 0.0108663000
_diffrn_orient_matrix_UB_23 -0.0358114000
_diffrn_orient_matrix_UB_31 0.1525007000
_diffrn_orient_matrix_UB_32 -0.0071186000
_diffrn_orient_matrix_UB_33 -0.0381105000
_diffrn_radiation_monochromator mirror
_diffrn_radiation_probe x-ray
_diffrn_radiation_type CuK\a
_diffrn_radiation_wavelength 1.54184
_diffrn_reflns_av_R_equivalents 0.1415
_diffrn_reflns_av_unetI/netI 0.0711
_diffrn_reflns_Laue_measured_fraction_full 0.999
_diffrn_reflns_Laue_measured_fraction_max 0.999
_diffrn_reflns_limit_h_max 42
_diffrn_reflns_limit_h_min -41
_diffrn_reflns_limit_k_max 26
_diffrn_reflns_limit_k_min -29
_diffrn_reflns_limit_l_max 6
_diffrn_reflns_limit_l_min -6
_diffrn_reflns_number 41818
_diffrn_reflns_point_group_measured_fraction_full 0.999
_diffrn_reflns_point_group_measured_fraction_max 0.999
_diffrn_reflns_theta_full 50.433
_diffrn_reflns_theta_max 50.433
_diffrn_reflns_theta_min 3.492
_diffrn_source 'micro-focus sealed X-ray tube'
_diffrn_source_type 'SuperNova (Cu) X-ray Source'
_exptl_absorpt_coefficient_mu 2.748
_exptl_absorpt_correction_T_max 1.00000
_exptl_absorpt_correction_T_min 0.57501
_exptl_absorpt_correction_type multi-scan
_exptl_absorpt_process_details
;
CrysAlisPro 1.171.40.54a (Rigaku Oxford Diffraction, 2019)
Empirical absorption correction using spherical harmonics,
 implemented in SCALE3 ABSPACK scaling algorithm.
;
_exptl_crystal_colour red
_exptl_crystal_colour_primary red
_exptl_crystal_density_diffrn 1.266
_exptl_crystal_description needle
_exptl_crystal_F_000 3216
_exptl_crystal_size_max 0.293
_exptl_crystal_size_mid 0.065
_exptl_crystal_size_min 0.027
_refine_diff_density_max 1.324
_refine_diff_density_min -0.781
_refine_diff_density_rms 0.133
_refine_ls_extinction_method none
_refine_ls_goodness_of_fit_ref 1.129
_refine_ls_hydrogen_treatment constr
_refine_ls_matrix_type full
_refine_ls_number_parameters 462
_refine_ls_number_reflns 4320
_refine_ls_number_restraints 0
_refine_ls_restrained_S_all 1.129
_refine_ls_R_factor_all 0.1173
_refine_ls_R_factor_gt 0.0907
_refine_ls_shift/su_max 0.000
_refine_ls_shift/su_mean 0.000
_refine_ls_structure_factor_coef Fsqd
_refine_ls_weighting_details 'w=1/[\s^2^(Fo^2^)+(0.0894P)^2^+159.7395P] where P=(Fo^2^+2Fc^2^)/3'
_refine_ls_weighting_scheme calc
_refine_ls_wR_factor_gt 0.2404
_refine_ls_wR_factor_ref 0.2580
_reflns_Friedel_coverage 0.000
_reflns_number_gt 3155
_reflns_number_total 4320
_reflns_threshold_expression 'I > 2\s(I)'
_cod_data_source_file c9sc05404a2.cif
_cod_data_source_block mi19003_refinalized
_cod_depositor_comments
;Adding full bibliography for 1557396--1557406.cif.

 Adding full bibliography for 1557396--1557406.cif.
;
_cod_original_cell_volume 8229.7(6)
_cod_database_code 1557402
_shelx_shelxl_version_number 2018/3
_chemical_oxdiff_formula 'C44 H42 B2 Br2 O2'
_chemical_oxdiff_usercomment '@ 120 K KY123'
_shelx_space_group_comment
;
The symmetry employed for this shelxl refinement is uniquely defined
by the following loop, which should always be used as a source of
symmetry information in preference to the above space-group names.
They are only intended as comments.
;
_reflns_odcompleteness_completeness 99.91
_reflns_odcompleteness_iscentric 1
_reflns_odcompleteness_theta 68.13
_olex2_refinement_description
;
1. Fixed Uiso
 At 1.2 times of:
  All C(H) groups
 At 1.5 times of:
  All C(H,H,H) groups, All O(H) groups
2.a Aromatic/amide H refined with riding coordinates:
 C21(H21), C37(H37), C27(H27), C6(H6), C17(H17), C2(H2A), C36(H36), C30(H30),
 C11(H11), C40(H40), C29(H29), C39(H39), C26(H26)
2.b Idealised Me refined as rotating group:
 C10(H10A,H10B,H10C), C44(H44A,H44B,H44C), C8(H8A,H8B,H8C), C9(H9A,H9B,H9C),
 C42(H42A,H42B,H42C), C34(H34A,H34B,H34C), C32(H32A,H32B,H32C), C33(H33A,H33B,
 H33C), C43(H43A,H43B,H43C)
2.c Idealised tetrahedral OH refined as rotating group:
 O2(H2), O1(H1)
;
_olex2_submission_special_instructions 'No special instructions were received'
_oxdiff_exptl_absorpt_empirical_details
;
Empirical correction (ABSPACK) includes:
- Absorption correction using spherical harmonics
- Frame scaling
;
_oxdiff_exptl_absorpt_empirical_full_max 1.626
_oxdiff_exptl_absorpt_empirical_full_min 0.597

loop_
_space_group_symop_operation_xyz
'x, y, z'
'-x+1/2, -y+1/2, z'
'-x, y+1/2, -z+1/2'
'x+1/2, -y, -z+1/2'
'-x, -y, -z'
'x-1/2, y-1/2, -z'
'x, -y-1/2, z-1/2'
'-x-1/2, y, z-1/2'

loop_
_atom_site_label
_atom_site_type_symbol
_atom_site_fract_x
_atom_site_fract_y
_atom_site_fract_z
_atom_site_U_iso_or_equiv
_atom_site_adp_type
_atom_site_occupancy
_atom_site_site_symmetry_order
_atom_site_calc_flag
_atom_site_refinement_flags_posn
_atom_site_refinement_flags_adp
_atom_site_refinement_flags_occupancy
_atom_site_disorder_assembly
_atom_site_disorder_group
Br1 Br 0.41170(3) 0.54604(4) 0.6627(2) 0.0349(5) Uani 1 1 d . . . . .
Br2 Br 0.45187(4) 0.28253(5) -0.4045(2) 0.0420(5) Uani 1 1 d . . . . .
O2 O 0.5201(2) 0.2793(3) -0.2001(15) 0.048(3) Uani 1 1 d . . . . .
H2 H 0.523335 0.257543 -0.125658 0.072 Uiso 1 1 calc GR . . . .
O1 O 0.4742(3) 0.5090(4) 0.8682(17) 0.065(3) Uani 1 1 d . . . . .
H1 H 0.465068 0.533652 0.863664 0.097 Uiso 1 1 calc GR . . . .
C25 C 0.4103(3) 0.3465(4) -0.1205(18) 0.028(3) Uani 1 1 d . . . . .
C18 C 0.4655(3) 0.3172(4) -0.1811(18) 0.035(4) Uani 1 1 d . . . . .
C15 C 0.4870(3) 0.3625(4) 0.1863(17) 0.025(3) Uani 1 1 d . . . . .
C35 C 0.3943(3) 0.4762(4) 0.329(2) 0.029(3) Uani 1 1 d . . . . .
C5 C 0.5461(3) 0.3412(4) 0.3777(19) 0.030(3) Uani 1 1 d . . . . .
C14 C 0.4961(3) 0.3859(4) 0.3617(19) 0.029(3) Uani 1 1 d . . . . .
C21 C 0.4374(3) 0.4046(4) 0.1896(19) 0.029(3) Uani 1 1 d . . . . .
H21 H 0.417401 0.410036 0.135223 0.035 Uiso 1 1 calc R . . . .
C12 C 0.4863(3) 0.4437(4) 0.6282(18) 0.031(3) Uani 1 1 d . . . . .
C23 C 0.4261(3) 0.4677(4) 0.4270(19) 0.030(3) Uani 1 1 d . . . . .
C4 C 0.5252(3) 0.3747(4) 0.4597(19) 0.028(3) Uani 1 1 d . . . . .
C24 C 0.4352(3) 0.4942(4) 0.581(2) 0.031(3) Uani 1 1 d . . . . .
C3 C 0.5339(3) 0.3962(4) 0.643(2) 0.029(3) Uani 1 1 d . . . . .
C19 C 0.4448(3) 0.3445(4) -0.0752(19) 0.031(3) Uani 1 1 d . . . . .
C20 C 0.4565(3) 0.3709(4) 0.1040(19) 0.031(3) Uani 1 1 d . . . . .
C37 C 0.3375(3) 0.4800(4) 0.358(2) 0.034(3) Uani 1 1 d . . . . .
H37 H 0.319234 0.475706 0.434407 0.041 Uiso 1 1 calc R . . . .
C13 C 0.4762(3) 0.4207(4) 0.4472(17) 0.026(3) Uani 1 1 d . . . . .
C27 C 0.3560(4) 0.3280(5) -0.033(2) 0.041(4) Uani 1 1 d . . . . .
H27 H 0.341822 0.317045 0.062416 0.049 Uiso 1 1 calc R . . . .
C6 C 0.5745(3) 0.3319(4) 0.476(2) 0.032(3) Uani 1 1 d . . . . .
H6 H 0.588046 0.310578 0.419482 0.039 Uiso 1 1 calc R . . . .
C17 C 0.5372(3) 0.3212(4) 0.190(2) 0.036(4) Uani 1 1 d . . . . .
H17 H 0.551328 0.301033 0.129332 0.044 Uiso 1 1 calc R . . . .
C2 C 0.5628(3) 0.3844(4) 0.737(2) 0.037(4) Uani 1 1 d . . . . .
H2A H 0.568086 0.398211 0.857598 0.045 Uiso 1 1 calc R . . . .
C22 C 0.4472(3) 0.4301(4) 0.352(2) 0.030(3) Uani 1 1 d . . . . .
C36 C 0.3669(3) 0.4697(4) 0.440(2) 0.036(4) Uani 1 1 d . . . . .
H36 H 0.368194 0.458409 0.570129 0.043 Uiso 1 1 calc R . . . .
C16 C 0.5092(3) 0.3303(4) 0.094(2) 0.029(3) Uani 1 1 d . . . . .
C30 C 0.3997(4) 0.3603(4) -0.3106(19) 0.035(4) Uani 1 1 d . . . . .
H30 H 0.413938 0.370392 -0.407617 0.042 Uiso 1 1 calc R . . . .
C11 C 0.5140(3) 0.4314(4) 0.718(2) 0.035(3) Uani 1 1 d . . . . .
H11 H 0.520318 0.446812 0.833073 0.042 Uiso 1 1 calc R . . . .
C28 C 0.3449(3) 0.3422(4) -0.220(2) 0.038(4) Uani 1 1 d . . . . .
C40 C 0.3917(4) 0.4915(4) 0.1326(18) 0.033(4) Uani 1 1 d . . . . .
H40 H 0.409890 0.494801 0.054121 0.040 Uiso 1 1 calc R . . . .
C29 C 0.3672(3) 0.3586(4) -0.351(2) 0.035(4) Uani 1 1 d . . . . .
H29 H 0.360157 0.369339 -0.474791 0.042 Uiso 1 1 calc R . . . .
C1 C 0.5838(3) 0.3524(4) 0.654(2) 0.035(3) Uani 1 1 d . . . . .
C38 C 0.3347(3) 0.4967(4) 0.162(2) 0.034(3) Uani 1 1 d . . . . .
C39 C 0.3623(3) 0.5018(4) 0.053(2) 0.036(4) Uani 1 1 d . . . . .
H39 H 0.361042 0.512463 -0.077818 0.043 Uiso 1 1 calc R . . . .
C26 C 0.3885(4) 0.3300(4) 0.011(2) 0.041(4) Uani 1 1 d . . . . .
H26 H 0.395375 0.319682 0.136125 0.049 Uiso 1 1 calc R . . . .
C7 C 0.6151(3) 0.3402(5) 0.755(2) 0.038(4) Uani 1 1 d . . . . .
C41 C 0.3020(3) 0.5110(5) 0.083(2) 0.041(4) Uani 1 1 d . . . . .
C31 C 0.3100(4) 0.3379(5) -0.277(2) 0.047(4) Uani 1 1 d . . . . .
C10 C 0.6156(4) 0.2895(5) 0.794(2) 0.051(4) Uani 1 1 d . . . . .
H10A H 0.597975 0.281387 0.878317 0.076 Uiso 1 1 calc GR . . . .
H10B H 0.635122 0.281451 0.859754 0.076 Uiso 1 1 calc GR . . . .
H10C H 0.614051 0.273393 0.668730 0.076 Uiso 1 1 calc GR . . . .
C44 C 0.2897(3) 0.5505(5) 0.209(3) 0.055(5) Uani 1 1 d . . . . .
H44A H 0.290337 0.542316 0.348273 0.083 Uiso 1 1 calc GR . . . .
H44B H 0.268191 0.557267 0.170683 0.083 Uiso 1 1 calc GR . . . .
H44C H 0.302790 0.576742 0.186491 0.083 Uiso 1 1 calc GR . . . .
C8 C 0.6209(4) 0.3656(5) 0.948(2) 0.052(4) Uani 1 1 d . . . . .
H8A H 0.621723 0.397628 0.921393 0.078 Uiso 1 1 calc GR . . . .
H8B H 0.640809 0.355909 1.004894 0.078 Uiso 1 1 calc GR . . . .
H8C H 0.604060 0.359259 1.040978 0.078 Uiso 1 1 calc GR . . . .
B1 B 0.4660(4) 0.4839(5) 0.705(2) 0.033(4) Uani 1 1 d . . . . .
C9 C 0.6423(4) 0.3525(6) 0.608(2) 0.058(5) Uani 1 1 d . . . . .
H9A H 0.640137 0.334916 0.487205 0.088 Uiso 1 1 calc GR . . . .
H9B H 0.662353 0.345836 0.670092 0.088 Uiso 1 1 calc GR . . . .
H9C H 0.641234 0.384276 0.576095 0.088 Uiso 1 1 calc GR . . . .
C42 C 0.2781(4) 0.4706(5) 0.103(2) 0.054(4) Uani 1 1 d . . . . .
H42A H 0.283263 0.447490 0.006528 0.081 Uiso 1 1 calc GR . . . .
H42B H 0.256866 0.481356 0.079099 0.081 Uiso 1 1 calc GR . . . .
H42C H 0.279414 0.458126 0.236103 0.081 Uiso 1 1 calc GR . . . .
C34 C 0.2985(4) 0.3808(5) -0.393(3) 0.061(5) Uani 1 1 d . . . . .
H34A H 0.303107 0.407506 -0.315304 0.092 Uiso 1 1 calc GR . . . .
H34B H 0.276065 0.378788 -0.416183 0.092 Uiso 1 1 calc GR . . . .
H34C H 0.309423 0.382618 -0.519804 0.092 Uiso 1 1 calc GR . . . .
C32 C 0.3069(4) 0.2969(5) -0.415(3) 0.071(6) Uani 1 1 d . . . . .
H32A H 0.320629 0.300678 -0.529123 0.107 Uiso 1 1 calc GR . . . .
H32B H 0.285263 0.294318 -0.460442 0.107 Uiso 1 1 calc GR . . . .
H32C H 0.312726 0.269884 -0.343382 0.107 Uiso 1 1 calc GR . . . .
B2 B 0.4999(4) 0.3086(5) -0.110(2) 0.036(4) Uani 1 1 d . . . . .
C33 C 0.2880(4) 0.3312(6) -0.100(3) 0.064(5) Uani 1 1 d . . . . .
H33A H 0.293697 0.303744 -0.030430 0.097 Uiso 1 1 calc GR . . . .
H33B H 0.266484 0.329110 -0.145948 0.097 Uiso 1 1 calc GR . . . .
H33C H 0.290031 0.356602 -0.009610 0.097 Uiso 1 1 calc GR . . . .
C43 C 0.3035(4) 0.5251(6) -0.138(2) 0.063(5) Uani 1 1 d . . . . .
H43A H 0.316209 0.551965 -0.151300 0.095 Uiso 1 1 calc GR . . . .
H43B H 0.282361 0.531112 -0.186242 0.095 Uiso 1 1 calc GR . . . .
H43C H 0.312717 0.500910 -0.215650 0.095 Uiso 1 1 calc GR . . . .

loop_
_atom_site_aniso_label
_atom_site_aniso_U_11
_atom_site_aniso_U_22
_atom_site_aniso_U_33
_atom_site_aniso_U_23
_atom_site_aniso_U_13
_atom_site_aniso_U_12
Br1 0.0548(10) 0.0222(8) 0.0276(8) -0.0020(6) 0.0034(7) 0.0049(7)
Br2 0.0613(11) 0.0336(9) 0.0311(9) -0.0110(7) -0.0018(7) 0.0002(7)
O2 0.068(7) 0.029(6) 0.046(6) -0.016(5) -0.006(6) 0.006(5)
O1 0.077(8) 0.051(7) 0.067(8) -0.032(7) -0.028(6) 0.029(6)
C25 0.046(9) 0.012(6) 0.026(8) -0.012(6) 0.002(7) -0.004(6)
C18 0.069(10) 0.021(8) 0.014(7) 0.002(6) -0.004(7) -0.002(7)
C15 0.056(10) 0.005(6) 0.014(7) -0.004(6) 0.004(7) -0.002(6)
C35 0.039(9) 0.019(7) 0.030(8) -0.013(6) 0.003(7) 0.000(6)
C5 0.041(9) 0.018(7) 0.031(8) -0.001(7) 0.003(7) 0.003(6)
C14 0.043(9) 0.019(7) 0.026(8) -0.009(7) 0.006(7) -0.005(7)
C21 0.043(8) 0.016(7) 0.029(8) 0.010(7) -0.002(7) -0.004(6)
C12 0.059(10) 0.023(8) 0.011(7) -0.004(6) 0.004(7) -0.004(7)
C23 0.048(9) 0.016(7) 0.026(8) -0.001(7) 0.016(7) 0.000(6)
C4 0.047(9) 0.006(7) 0.033(8) 0.003(6) -0.002(7) -0.006(6)
C24 0.049(9) 0.012(7) 0.033(8) 0.002(7) 0.007(7) 0.012(6)
C3 0.034(8) 0.019(7) 0.034(9) -0.004(7) 0.005(7) -0.002(6)
C19 0.051(10) 0.015(7) 0.026(7) -0.010(6) 0.006(7) 0.000(6)
C20 0.050(9) 0.018(7) 0.024(7) -0.009(6) 0.001(7) 0.000(7)
C37 0.047(9) 0.022(7) 0.034(9) -0.005(7) -0.001(7) 0.006(7)
C13 0.051(9) 0.016(7) 0.010(7) 0.007(6) 0.000(6) 0.004(6)
C27 0.048(10) 0.036(9) 0.039(10) 0.002(7) 0.008(8) -0.008(7)
C6 0.044(9) 0.015(7) 0.038(9) 0.002(7) 0.005(7) 0.000(6)
C17 0.045(9) 0.020(8) 0.043(9) -0.015(7) 0.001(8) 0.004(7)
C2 0.053(10) 0.031(9) 0.029(8) -0.011(7) 0.000(7) -0.003(7)
C22 0.038(8) 0.018(7) 0.034(8) -0.006(7) 0.003(7) -0.004(6)
C36 0.058(10) 0.032(8) 0.018(8) 0.006(6) 0.005(7) 0.001(7)
C16 0.046(9) 0.010(7) 0.031(8) -0.001(6) 0.000(7) -0.006(6)
C30 0.069(11) 0.014(7) 0.022(8) -0.006(6) -0.004(7) 0.004(7)
C11 0.043(9) 0.027(8) 0.036(8) 0.001(7) -0.008(7) -0.008(7)
C28 0.047(9) 0.022(8) 0.045(10) 0.002(7) 0.004(8) 0.000(7)
C40 0.064(11) 0.028(8) 0.008(8) -0.009(6) 0.002(7) -0.008(7)
C29 0.059(11) 0.025(8) 0.021(8) 0.002(6) -0.011(8) 0.006(7)
C1 0.045(9) 0.021(7) 0.038(9) -0.003(7) 0.004(7) -0.002(7)
C38 0.045(10) 0.027(8) 0.029(9) -0.004(7) -0.002(7) 0.006(7)
C39 0.047(10) 0.033(8) 0.027(8) -0.006(7) -0.002(8) 0.003(7)
C26 0.068(12) 0.027(8) 0.029(8) 0.012(7) -0.001(8) -0.004(8)
C7 0.048(9) 0.030(8) 0.036(9) 0.002(7) -0.005(7) -0.001(7)
C41 0.043(9) 0.045(9) 0.035(9) -0.010(8) 0.004(7) 0.006(7)
C31 0.059(11) 0.031(9) 0.051(10) 0.000(8) -0.005(8) -0.004(7)
C10 0.076(12) 0.036(9) 0.041(10) 0.000(8) -0.006(8) 0.011(8)
C44 0.043(9) 0.046(10) 0.077(13) 0.004(9) -0.003(9) 0.006(8)
C8 0.059(11) 0.037(9) 0.060(12) -0.001(8) -0.013(9) 0.009(8)
B1 0.041(10) 0.030(10) 0.028(10) -0.017(8) 0.008(8) 0.004(8)
C9 0.052(10) 0.072(12) 0.052(11) 0.016(9) -0.001(9) 0.010(9)
C42 0.059(10) 0.053(10) 0.050(10) 0.006(9) 0.000(8) 0.000(8)
C34 0.058(11) 0.038(10) 0.089(14) 0.013(10) -0.005(10) -0.003(8)
C32 0.081(13) 0.041(10) 0.092(14) -0.026(10) -0.038(11) 0.008(9)
B2 0.050(11) 0.032(10) 0.027(10) -0.021(8) -0.002(8) 0.004(8)
C33 0.056(11) 0.056(11) 0.081(13) 0.012(10) 0.000(10) -0.001(9)
C43 0.060(11) 0.104(15) 0.026(9) 0.008(9) -0.012(8) 0.012(10)

loop_
_atom_type_symbol
_atom_type_description
_atom_type_scat_dispersion_real
_atom_type_scat_dispersion_imag
_atom_type_scat_source
C C 0.0181 0.0091 'International Tables Vol C Tables 4.2.6.8 and 6.1.1.4'
H H 0.0000 0.0000 'International Tables Vol C Tables 4.2.6.8 and 6.1.1.4'
B B 0.0090 0.0039 'International Tables Vol C Tables 4.2.6.8 and 6.1.1.4'
Br Br -0.6763 1.2805 'International Tables Vol C Tables 4.2.6.8 and 6.1.1.4'
O O 0.0492 0.0322 'International Tables Vol C Tables 4.2.6.8 and 6.1.1.4'

loop_
_exptl_crystal_face_index_h
_exptl_crystal_face_index_k
_exptl_crystal_face_index_l
_exptl_crystal_face_perp_dist
0 -1 0 0.0167
0 1 0 0.0100
0 -1 -2 0.0290
0 1 2 0.0233
2 0 -1 0.1405
-2 0 1 0.1439

loop_
_geom_angle_atom_site_label_1
_geom_angle_atom_site_label_2
_geom_angle_atom_site_label_3
_geom_angle
_geom_angle_site_symmetry_1
_geom_angle_site_symmetry_3
_geom_angle_publ_flag
C30 C25 C19 120.5(12) . . ?
C26 C25 C19 121.0(12) . . ?
C26 C25 C30 118.0(13) . . ?
C19 C18 Br2 121.6(11) . . ?
C19 C18 B2 122.0(12) . . ?
B2 C18 Br2 116.0(9) . . ?
C14 C15 C20 118.9(11) . . ?
C14 C15 C16 119.3(12) . . ?
C20 C15 C16 121.9(11) . . ?
C36 C35 C23 118.9(12) . . ?
C36 C35 C40 119.0(13) . . ?
C40 C35 C23 122.1(12) . . ?
C4 C5 C17 117.2(12) . . ?
C6 C5 C4 118.9(12) . . ?
C6 C5 C17 123.8(12) . . ?
C15 C14 C4 120.0(11) . . ?
C15 C14 C13 121.2(12) . . ?
C4 C14 C13 118.9(11) . . ?
C22 C21 C20 122.1(12) . . ?
C13 C12 B1 118.1(12) . . ?
C11 C12 C13 119.6(12) . . ?
C11 C12 B1 122.1(12) . . ?
C24 C23 C35 119.3(11) . . ?
C24 C23 C22 120.5(12) . . ?
C22 C23 C35 120.3(11) . . ?
C14 C4 C5 120.9(11) . . ?
C3 C4 C5 118.5(12) . . ?
C3 C4 C14 120.6(11) . . ?
C23 C24 Br1 122.3(10) . . ?
C23 C24 B1 122.0(11) . . ?
B1 C24 Br1 115.7(9) . . ?
C2 C3 C4 119.4(12) . . ?
C2 C3 C11 122.1(12) . . ?
C11 C3 C4 118.3(12) . . ?
C25 C19 C20 117.4(11) . . ?
C18 C19 C25 122.6(11) . . ?
C18 C19 C20 119.9(12) . . ?
C15 C20 C19 120.9(11) . . ?
C21 C20 C15 119.1(11) . . ?
C21 C20 C19 120.0(12) . . ?
C36 C37 C38 121.3(13) . . ?
C14 C13 C12 119.4(12) . . ?
C22 C13 C14 117.9(11) . . ?
C22 C13 C12 122.6(12) . . ?
C28 C27 C26 120.4(13) . . ?
C1 C6 C5 124.3(13) . . ?
C16 C17 C5 123.4(12) . . ?
C1 C2 C3 122.4(12) . . ?
C21 C22 C23 118.7(12) . . ?
C21 C22 C13 120.4(12) . . ?
C13 C22 C23 120.9(12) . . ?
C35 C36 C37 120.2(13) . . ?
C15 C16 B2 118.1(12) . . ?
C17 C16 C15 118.8(12) . . ?
C17 C16 B2 123.0(12) . . ?
C29 C30 C25 118.5(13) . . ?
C12 C11 C3 123.0(13) . . ?
C27 C28 C31 121.7(13) . . ?
C29 C28 C27 116.4(13) . . ?
C29 C28 C31 121.9(13) . . ?
C39 C40 C35 120.0(13) . . ?
C28 C29 C30 124.1(13) . . ?
C6 C1 C2 116.5(13) . . ?
C6 C1 C7 121.4(12) . . ?
C2 C1 C7 122.1(12) . . ?
C37 C38 C41 119.5(13) . . ?
C39 C38 C37 117.2(13) . . ?
C39 C38 C41 123.2(13) . . ?
C38 C39 C40 122.3(13) . . ?
C25 C26 C27 122.5(13) . . ?
C1 C7 C9 107.9(12) . . ?
C10 C7 C1 108.8(11) . . ?
C10 C7 C9 109.1(12) . . ?
C8 C7 C1 113.7(12) . . ?
C8 C7 C10 109.7(12) . . ?
C8 C7 C9 107.5(12) . . ?
C38 C41 C42 109.8(12) . . ?
C44 C41 C38 108.9(12) . . ?
C44 C41 C42 108.2(12) . . ?
C44 C41 C43 109.7(13) . . ?
C43 C41 C38 111.7(12) . . ?
C43 C41 C42 108.4(13) . . ?
C28 C31 C34 110.9(12) . . ?
C32 C31 C28 107.5(13) . . ?
C32 C31 C34 108.5(13) . . ?
C33 C31 C28 113.7(13) . . ?
C33 C31 C34 107.8(13) . . ?
C33 C31 C32 108.4(13) . . ?
O1 B1 C12 122.9(13) . . ?
O1 B1 C24 121.8(12) . . ?
C12 B1 C24 115.4(12) . . ?
O2 B2 C18 123.7(12) . . ?
O2 B2 C16 119.6(13) . . ?
C18 B2 C16 116.0(12) . . ?

loop_
_geom_bond_atom_site_label_1
_geom_bond_atom_site_label_2
_geom_bond_distance
_geom_bond_site_symmetry_2
_geom_bond_publ_flag
Br1 C24 1.899(12) . ?
Br2 C18 1.891(13) . ?
O2 B2 1.351(17) . ?
O1 B1 1.356(18) . ?
C25 C19 1.484(18) . ?
C25 C30 1.402(18) . ?
C25 C26 1.361(18) . ?
C18 C19 1.377(18) . ?
C18 B2 1.54(2) . ?
C15 C14 1.408(17) . ?
C15 C20 1.413(18) . ?
C15 C16 1.467(18) . ?
C35 C23 1.509(19) . ?
C35 C36 1.383(18) . ?
C35 C40 1.384(18) . ?
C5 C4 1.427(18) . ?
C5 C6 1.391(18) . ?
C5 C17 1.431(18) . ?
C14 C4 1.427(18) . ?
C14 C13 1.437(17) . ?
C21 C20 1.398(18) . ?
C21 C22 1.381(18) . ?
C12 C13 1.445(17) . ?
C12 C11 1.357(18) . ?
C12 B1 1.55(2) . ?
C23 C24 1.342(18) . ?
C23 C22 1.503(18) . ?
C4 C3 1.421(18) . ?
C24 B1 1.57(2) . ?
C3 C2 1.411(18) . ?
C3 C11 1.420(18) . ?
C19 C20 1.507(18) . ?
C37 C36 1.386(19) . ?
C37 C38 1.397(18) . ?
C13 C22 1.400(18) . ?
C27 C28 1.39(2) . ?
C27 C26 1.398(19) . ?
C6 C1 1.381(18) . ?
C17 C16 1.366(18) . ?
C2 C1 1.403(18) . ?
C16 B2 1.55(2) . ?
C30 C29 1.394(19) . ?
C28 C29 1.370(19) . ?
C28 C31 1.52(2) . ?
C40 C39 1.381(19) . ?
C1 C7 1.519(19) . ?
C38 C39 1.375(19) . ?
C38 C41 1.533(19) . ?
C7 C10 1.515(19) . ?
C7 C8 1.51(2) . ?
C7 C9 1.55(2) . ?
C41 C44 1.52(2) . ?
C41 C42 1.56(2) . ?
C41 C43 1.53(2) . ?
C31 C34 1.55(2) . ?
C31 C32 1.52(2) . ?
C31 C33 1.51(2) . ?

loop_
_exptl_oxdiff_crystal_face_indexfrac_h
_exptl_oxdiff_crystal_face_indexfrac_k
_exptl_oxdiff_crystal_face_indexfrac_l
_exptl_oxdiff_crystal_face_x
_exptl_oxdiff_crystal_face_y
_exptl_oxdiff_crystal_face_z
-0.0000 -0.9990 0.0015 0.0342 -0.0109 0.0071
0.0000 0.9990 -0.0015 -0.0342 0.0109 -0.0071
0.0000 -1.0009 -1.9979 0.0412 0.0607 0.0833
-0.0000 1.0009 1.9979 -0.0412 -0.0607 -0.0833
2.0009 -0.0085 -0.9928 -0.1575 -0.2735 0.3430
-2.0009 0.0085 0.9928 0.1575 0.2735 -0.3430
